data_7001351
loop_
_publ_author_name
'Hounjet, Lindsay J.'
'Bierenstiel, Matthias'
'Ferguson, Michael J.'
'McDonald, Robert'
'Cowie, Martin'

_publ_section_title
;
 Mono- and binuclear complexes of rhodium involving a new series of
 hemilabile o-phosphinoaniline ligands
;
_journal_issue 21
_journal_name_full 'Dalton Transactions'
_journal_page_first 4213
_journal_page_last 4226
_journal_paper_doi 10.1039/b822170g
_journal_year 2009
_chemical_formula_sum 'C35 H42 Cl2 N4 O2 P2 Rh2'
_chemical_formula_weight 889.39
_chemical_name_systematic
;
?
;
_space_group_IT_number 19
_symmetry_cell_setting orthorhombic
_symmetry_space_group_name_Hall 'P 2ac 2ab'
_symmetry_space_group_name_H-M 'P 21 21 21'
_atom_sites_solution_hydrogens geom
_atom_sites_solution_primary direct
_atom_sites_solution_secondary difmap
_audit_creation_method SHELXL-97
_cell_angle_alpha 90.00
_cell_angle_beta 90.00
_cell_angle_gamma 90.00
_cell_formula_units_Z 8
_cell_length_a 17.363(3)
_cell_length_b 20.180(3)
_cell_length_c 20.910(3)
_cell_measurement_reflns_used 6637
_cell_measurement_temperature 193(2)
_cell_measurement_theta_max 26.36
_cell_measurement_theta_min 2.27
_cell_volume 7327(2)
_computing_cell_refinement 'Bruker SAINT (Bruker, 1997)'
_computing_data_collection 'Bruker SMART (Bruker, 1997)'
_computing_data_reduction 'Bruker SAINT (Bruker, 1997)'
_computing_molecular_graphics 'Bruker SHELXTL (Bruker, 1997)'
_computing_publication_material 'Bruker SHELXTL (Bruker, 1997)'
_computing_structure_refinement 'SHELXL-97 (Sheldrick, 1997)'
_computing_structure_solution 'SHELXS-97 (Sheldrick, 1990)'
_diffrn_ambient_temperature 193(2)
_diffrn_detector_area_resol_mean 8.192
_diffrn_measured_fraction_theta_full 1.000
_diffrn_measured_fraction_theta_max 0.995
_diffrn_measurement_device_type 'Bruker PLATFORM diffractometer/SMART 1000 CCD area detector'
_diffrn_measurement_method '\w scans'
_diffrn_radiation_monochromator graphite
_diffrn_radiation_source 'fine-focus sealed tube'
_diffrn_radiation_type MoK\a
_diffrn_radiation_wavelength 0.71073
_diffrn_reflns_av_R_equivalents 0.0826
_diffrn_reflns_av_sigmaI/netI 0.0672
_diffrn_reflns_limit_h_max 22
_diffrn_reflns_limit_h_min -22
_diffrn_reflns_limit_k_max 26
_diffrn_reflns_limit_k_min -26
_diffrn_reflns_limit_l_max 27
_diffrn_reflns_limit_l_min -26
_diffrn_reflns_number 62099
_diffrn_reflns_theta_full 25.25
_diffrn_reflns_theta_max 27.60
_diffrn_reflns_theta_min 1.55
_diffrn_standards_decay_% 0
_diffrn_standards_interval_time 0
_diffrn_standards_number 0
_exptl_absorpt_coefficient_mu 1.171
_exptl_absorpt_correction_T_max 0.8347
_exptl_absorpt_correction_T_min 0.6645
_exptl_absorpt_correction_type multi-scan
_exptl_absorpt_process_details 'SADABS (Sheldrick, 1996)'
_exptl_crystal_colour yellow
_exptl_crystal_density_diffrn 1.613
_exptl_crystal_density_method 'not measured'
_exptl_crystal_description fragment
_exptl_crystal_F_000 3600
_exptl_crystal_size_max 0.38
_exptl_crystal_size_mid 0.38
_exptl_crystal_size_min 0.16
_refine_diff_density_max 1.516
_refine_diff_density_min -0.778
_refine_diff_density_rms 0.126
_refine_ls_abs_structure_details 'Flack H D (1983), Acta Cryst. A39, 876-881'
_refine_ls_abs_structure_Flack -0.03(2)
_refine_ls_extinction_method none
_refine_ls_goodness_of_fit_ref 1.053
_refine_ls_hydrogen_treatment constr
_refine_ls_matrix_type full
_refine_ls_number_parameters 847
_refine_ls_number_reflns 16892
_refine_ls_number_restraints 0
_refine_ls_restrained_S_all 1.053
_refine_ls_R_factor_all 0.0578
_refine_ls_R_factor_gt 0.0424
_refine_ls_shift/su_max 0.001
_refine_ls_shift/su_mean 0.000
_refine_ls_structure_factor_coef Fsqd
_refine_ls_weighting_details 'calc w=1/[\s^2^(Fo^2^)+(0.0418P)^2^+1.0655P] where P=(Fo^2^+2Fc^2^)/3'
_refine_ls_weighting_scheme calc
_refine_ls_wR_factor_gt 0.0910
_refine_ls_wR_factor_ref 0.0980
_reflns_number_gt 14226
_reflns_number_total 16892
_reflns_threshold_expression I>2\s(I)
_cod_data_source_file b822170g.txt
_cod_data_source_block compound(11)
_cod_depositor_comments
;
The following automatic conversions were performed:
'_symmetry_cell_setting' value 'Orthorhombic' changed to 'orthorhombic'
according to '/home/saulius/struct/CIF-dictionaries/cif_core.dic'
dictionary named 'cif_core.dic' version 2.4.1 from 2010-06-29.

Automatic conversion script
Id: cif_fix_enum 1527 2010-12-29 10:47:43Z saulius 
;
_cod_original_cell_volume 7326.5(18)
_cod_original_sg_symbol_H-M P2(1)2(1)2(1)
_cod_database_code 7001351

loop_
_symmetry_equiv_pos_as_xyz
'x, y, z'
'-x+1/2, -y, z+1/2'
'-x, y+1/2, -z+1/2'
'x+1/2, -y+1/2, -z'

loop_
_atom_site_label
_atom_site_type_symbol
_atom_site_fract_x
_atom_site_fract_y
_atom_site_fract_z
_atom_site_U_iso_or_equiv
_atom_site_adp_type
_atom_site_occupancy
_atom_site_symmetry_multiplicity
_atom_site_calc_flag
_atom_site_refinement_flags
_atom_site_disorder_assembly
_atom_site_disorder_group
Rh1A Rh 0.31453(2) 0.340007(18) 0.37494(2) 0.02606(9) Uani 1 1 d . . .
Rh2A Rh 0.34377(2) 0.413092(19) 0.557359(18) 0.02486(9) Uani 1 1 d . . .
Cl1A Cl 0.39832(9) 0.24884(7) 0.35099(8) 0.0458(4) Uani 1 1 d . . .
Cl2A Cl 0.47679(8) 0.39988(7) 0.58509(7) 0.0400(3) Uani 1 1 d . . .
P1A P 0.24228(7) 0.42747(6) 0.38837(5) 0.0210(2) Uani 1 1 d . . .
P2A P 0.22011(7) 0.41962(6) 0.53772(6) 0.0235(3) Uani 1 1 d . . .
O1A O 0.1896(3) 0.24376(19) 0.3989(2) 0.0534(12) Uani 1 1 d . . .
O2A O 0.3725(3) 0.5566(2) 0.5389(2) 0.0481(11) Uani 1 1 d . . .
N10A N 0.4078(2) 0.4108(2) 0.36008(18) 0.0257(9) Uani 1 1 d . . .
N20A N 0.0682(2) 0.3857(2) 0.3624(2) 0.0306(10) Uani 1 1 d . . .
N30A N 0.3234(2) 0.3068(2) 0.57318(19) 0.0293(9) Uani 1 1 d . . .
N40A N 0.0979(3) 0.3940(2) 0.6558(2) 0.0390(11) Uani 1 1 d . . .
C1A C 0.2361(3) 0.2816(2) 0.3892(3) 0.0328(12) Uani 1 1 d . . .
C2A C 0.3597(3) 0.5012(3) 0.5457(3) 0.0323(12) Uani 1 1 d . . .
C3A C 0.1818(3) 0.4425(2) 0.4577(2) 0.0218(9) Uani 1 1 d . . .
H3AA H 0.1329 0.4182 0.4513 0.026 Uiso 1 1 calc R . .
H3BA H 0.1691 0.4903 0.4585 0.026 Uiso 1 1 calc R . .
C11A C 0.3112(3) 0.4959(2) 0.3874(2) 0.0221(10) Uani 1 1 d . . .
C12A C 0.3863(3) 0.4805(2) 0.3721(2) 0.0251(10) Uani 1 1 d . . .
C13A C 0.4418(3) 0.5308(3) 0.3675(3) 0.0335(12) Uani 1 1 d . . .
H13A H 0.4936 0.5203 0.3568 0.040 Uiso 1 1 calc R . .
C14A C 0.4209(3) 0.5953(3) 0.3785(3) 0.0362(12) Uani 1 1 d . . .
H14A H 0.4584 0.6294 0.3758 0.043 Uiso 1 1 calc R . .
C15A C 0.3454(3) 0.6110(2) 0.3934(2) 0.0335(12) Uani 1 1 d . . .
H15A H 0.3314 0.6559 0.4008 0.040 Uiso 1 1 calc R . .
C16A C 0.2909(3) 0.5620(2) 0.3978(2) 0.0301(11) Uani 1 1 d . . .
H16A H 0.2391 0.5731 0.4078 0.036 Uiso 1 1 calc R . .
C17A C 0.4331(4) 0.4047(3) 0.2912(3) 0.0410(14) Uani 1 1 d . . .
H17A H 0.4750 0.4361 0.2828 0.049 Uiso 1 1 calc R . .
H17B H 0.3896 0.4147 0.2629 0.049 Uiso 1 1 calc R . .
H17C H 0.4512 0.3595 0.2830 0.049 Uiso 1 1 calc R . .
C18A C 0.4749(3) 0.3924(3) 0.4016(3) 0.0354(13) Uani 1 1 d . . .
H18A H 0.5167 0.4244 0.3951 0.042 Uiso 1 1 calc R . .
H18B H 0.4929 0.3480 0.3901 0.042 Uiso 1 1 calc R . .
H18C H 0.4590 0.3930 0.4465 0.042 Uiso 1 1 calc R . .
C21A C 0.1797(3) 0.4477(2) 0.3201(2) 0.0223(9) Uani 1 1 d . . .
C22A C 0.1036(3) 0.4247(2) 0.3133(2) 0.0245(10) Uani 1 1 d . . .
C23A C 0.0632(3) 0.4402(3) 0.2570(2) 0.0292(11) Uani 1 1 d . . .
H23A H 0.0116 0.4252 0.2524 0.035 Uiso 1 1 calc R . .
C24A C 0.0962(3) 0.4764(3) 0.2085(3) 0.0354(12) Uani 1 1 d . . .
H24A H 0.0673 0.4870 0.1713 0.043 Uiso 1 1 calc R . .
C25A C 0.1716(3) 0.4974(3) 0.2141(2) 0.0313(11) Uani 1 1 d . . .
H25A H 0.1955 0.5211 0.1802 0.038 Uiso 1 1 calc R . .
C26A C 0.2122(3) 0.4837(2) 0.2699(2) 0.0271(11) Uani 1 1 d . . .
H26A H 0.2636 0.4992 0.2740 0.033 Uiso 1 1 calc R . .
C27A C 0.0457(4) 0.3202(3) 0.3390(3) 0.0514(17) Uani 1 1 d . . .
H27A H 0.0906 0.2981 0.3202 0.062 Uiso 1 1 calc R . .
H27B H 0.0055 0.3250 0.3065 0.062 Uiso 1 1 calc R . .
H27C H 0.0260 0.2936 0.3747 0.062 Uiso 1 1 calc R . .
C28A C 0.0013(3) 0.4197(3) 0.3904(3) 0.0477(15) Uani 1 1 d . . .
H28A H 0.0171 0.4633 0.4063 0.057 Uiso 1 1 calc R . .
H28B H -0.0191 0.3932 0.4259 0.057 Uiso 1 1 calc R . .
H28C H -0.0386 0.4251 0.3577 0.057 Uiso 1 1 calc R . .
C31A C 0.1878(3) 0.3338(2) 0.5456(2) 0.0288(11) Uani 1 1 d . . .
C32A C 0.2433(3) 0.2873(2) 0.5623(2) 0.0308(11) Uani 1 1 d . . .
C33A C 0.2213(4) 0.2204(3) 0.5670(3) 0.0401(14) Uani 1 1 d . . .
H33A H 0.2588 0.1879 0.5773 0.048 Uiso 1 1 calc R . .
C34A C 0.1470(4) 0.2016(3) 0.5569(3) 0.0507(16) Uani 1 1 d . . .
H34A H 0.1330 0.1563 0.5612 0.061 Uiso 1 1 calc R . .
C35A C 0.0908(4) 0.2483(3) 0.5403(3) 0.0495(16) Uani 1 1 d . . .
H35A H 0.0391 0.2349 0.5329 0.059 Uiso 1 1 calc R . .
C36A C 0.1115(3) 0.3142(3) 0.5348(3) 0.0374(13) Uani 1 1 d . . .
H36A H 0.0738 0.3463 0.5237 0.045 Uiso 1 1 calc R . .
C37A C 0.3762(3) 0.2693(3) 0.5295(3) 0.0399(13) Uani 1 1 d . . .
H37A H 0.3683 0.2216 0.5354 0.048 Uiso 1 1 calc R . .
H37B H 0.4298 0.2805 0.5395 0.048 Uiso 1 1 calc R . .
H37C H 0.3651 0.2812 0.4850 0.048 Uiso 1 1 calc R . .
C38A C 0.3451(4) 0.2903(3) 0.6404(2) 0.0384(13) Uani 1 1 d . . .
H38A H 0.3365 0.2430 0.6481 0.046 Uiso 1 1 calc R . .
H38B H 0.3135 0.3163 0.6699 0.046 Uiso 1 1 calc R . .
H38C H 0.3996 0.3008 0.6472 0.046 Uiso 1 1 calc R . .
C41A C 0.1581(3) 0.4759(2) 0.5851(2) 0.0282(10) Uani 1 1 d . . .
C42A C 0.1007(3) 0.4585(3) 0.6302(3) 0.0344(12) Uani 1 1 d . . .
C43A C 0.0469(3) 0.5058(3) 0.6485(3) 0.0408(14) Uani 1 1 d . . .
H43A H 0.0052 0.4933 0.6753 0.049 Uiso 1 1 calc R . .
C44A C 0.0532(4) 0.5712(3) 0.6282(3) 0.0500(16) Uani 1 1 d . . .
H44A H 0.0157 0.6027 0.6410 0.060 Uiso 1 1 calc R . .
C45A C 0.1129(4) 0.5905(3) 0.5900(3) 0.0475(15) Uani 1 1 d . . .
H45A H 0.1194 0.6357 0.5785 0.057 Uiso 1 1 calc R . .
C46A C 0.1637(3) 0.5426(2) 0.5685(2) 0.0325(11) Uani 1 1 d . . .
H46A H 0.2045 0.5559 0.5410 0.039 Uiso 1 1 calc R . .
C47A C 0.1626(4) 0.3726(3) 0.6927(3) 0.0462(14) Uani 1 1 d . . .
H47A H 0.2103 0.3874 0.6721 0.055 Uiso 1 1 calc R . .
H47B H 0.1625 0.3241 0.6955 0.055 Uiso 1 1 calc R . .
H47C H 0.1594 0.3915 0.7358 0.055 Uiso 1 1 calc R . .
C48A C 0.0248(4) 0.3743(4) 0.6855(4) 0.061(2) Uani 1 1 d . . .
H48A H -0.0182 0.3900 0.6592 0.074 Uiso 1 1 calc R . .
H48B H 0.0211 0.3939 0.7283 0.074 Uiso 1 1 calc R . .
H48C H 0.0227 0.3259 0.6889 0.074 Uiso 1 1 calc R . .
Rh1B Rh 0.33742(2) 0.182762(18) -0.021333(18) 0.02425(9) Uani 1 1 d . . .
Rh2B Rh 0.24601(2) 0.052200(18) 0.123635(18) 0.02407(8) Uani 1 1 d . . .
Cl1B Cl 0.46613(8) 0.21866(7) 0.00469(7) 0.0417(3) Uani 1 1 d . . .
Cl2B Cl 0.34396(8) -0.02110(7) 0.16436(7) 0.0411(3) Uani 1 1 d . . .
P1B P 0.22406(7) 0.14627(6) -0.05100(6) 0.0210(2) Uani 1 1 d . . .
P2B P 0.15902(7) 0.12364(6) 0.09137(6) 0.0212(2) Uani 1 1 d . . .
O1B O 0.2703(3) 0.31461(19) 0.0035(2) 0.0484(11) Uani 1 1 d . . .
O2B O 0.1737(3) -0.0622(2) 0.0585(2) 0.0530(11) Uani 1 1 d . . .
N10B N 0.3761(2) 0.0803(2) -0.04235(18) 0.0271(9) Uani 1 1 d . . .
N20B N 0.2886(2) 0.1561(2) -0.18548(19) 0.0294(9) Uani 1 1 d . . .
N30B N 0.2960(2) 0.1371(2) 0.1751(2) 0.0284(9) Uani 1 1 d . . .
N40B N 0.1046(2) 0.1118(2) 0.22671(19) 0.0263(9) Uani 1 1 d . . .
C1B C 0.2974(3) 0.2635(3) -0.0054(3) 0.0343(12) Uani 1 1 d . . .
C2B C 0.2012(3) -0.0172(3) 0.0827(3) 0.0330(12) Uani 1 1 d . . .
C3B C 0.1438(3) 0.1438(2) 0.0068(2) 0.0243(10) Uani 1 1 d . . .
H3AB H 0.1187 0.1878 0.0054 0.029 Uiso 1 1 calc R . .
H3BB H 0.1059 0.1115 -0.0099 0.029 Uiso 1 1 calc R . .
C11B C 0.2403(3) 0.0597(2) -0.0695(2) 0.0208(9) Uani 1 1 d . . .
C12B C 0.3138(3) 0.0355(2) -0.0599(2) 0.0244(10) Uani 1 1 d . . .
C13B C 0.3278(3) -0.0321(3) -0.0694(3) 0.0369(13) Uani 1 1 d . . .
H13B H 0.3781 -0.0496 -0.0635 0.044 Uiso 1 1 calc R . .
C14B C 0.2679(4) -0.0733(3) -0.0873(3) 0.0402(14) Uani 1 1 d . . .
H14B H 0.2773 -0.1194 -0.0916 0.048 Uiso 1 1 calc R . .
C15B C 0.1962(4) -0.0496(3) -0.0988(3) 0.0385(13) Uani 1 1 d . . .
H15B H 0.1567 -0.0785 -0.1131 0.046 Uiso 1 1 calc R . .
C16B C 0.1810(3) 0.0173(2) -0.0896(2) 0.0296(11) Uani 1 1 d . . .
H16B H 0.1307 0.0343 -0.0968 0.035 Uiso 1 1 calc R . .
C17B C 0.4315(3) 0.0844(3) -0.0968(3) 0.0366(12) Uani 1 1 d . . .
H17D H 0.4509 0.0399 -0.1068 0.044 Uiso 1 1 calc R . .
H17E H 0.4747 0.1131 -0.0849 0.044 Uiso 1 1 calc R . .
H17F H 0.4054 0.1027 -0.1344 0.044 Uiso 1 1 calc R . .
C18B C 0.4188(3) 0.0534(3) 0.0140(3) 0.0349(12) Uani 1 1 d . . .
H18D H 0.4367 0.0084 0.0044 0.042 Uiso 1 1 calc R . .
H18E H 0.3846 0.0523 0.0512 0.042 Uiso 1 1 calc R . .
H18F H 0.4633 0.0818 0.0232 0.042 Uiso 1 1 calc R . .
C21B C 0.1735(3) 0.1790(2) -0.1222(2) 0.0234(9) Uani 1 1 d . . .
C22B C 0.2097(3) 0.1741(2) -0.1824(2) 0.0286(11) Uani 1 1 d . . .
C23B C 0.1657(4) 0.1874(3) -0.2370(2) 0.0370(12) Uani 1 1 d . . .
H23B H 0.1882 0.1810 -0.2779 0.044 Uiso 1 1 calc R . .
C24B C 0.0915(4) 0.2093(3) -0.2334(3) 0.0414(14) Uani 1 1 d . . .
H24B H 0.0632 0.2178 -0.2714 0.050 Uiso 1 1 calc R . .
C25B C 0.0575(3) 0.2190(3) -0.1745(3) 0.0377(13) Uani 1 1 d . . .
H25B H 0.0067 0.2362 -0.1717 0.045 Uiso 1 1 calc R . .
C26B C 0.0982(3) 0.2033(2) -0.1190(3) 0.0288(11) Uani 1 1 d . . .
H26B H 0.0744 0.2092 -0.0784 0.035 Uiso 1 1 calc R . .
C27B C 0.3374(4) 0.2154(3) -0.1866(3) 0.0419(13) Uani 1 1 d . . .
H27D H 0.3238 0.2443 -0.1507 0.050 Uiso 1 1 calc R . .
H27E H 0.3296 0.2392 -0.2269 0.050 Uiso 1 1 calc R . .
H27F H 0.3916 0.2023 -0.1829 0.050 Uiso 1 1 calc R . .
C28B C 0.3068(4) 0.1139(3) -0.2404(3) 0.0499(16) Uani 1 1 d . . .
H28D H 0.2738 0.0745 -0.2396 0.060 Uiso 1 1 calc R . .
H28E H 0.3609 0.1004 -0.2383 0.060 Uiso 1 1 calc R . .
H28F H 0.2977 0.1387 -0.2800 0.060 Uiso 1 1 calc R . .
C31B C 0.1894(3) 0.2010(2) 0.1267(2) 0.0264(10) Uani 1 1 d . . .
C32B C 0.2523(3) 0.1993(2) 0.1672(2) 0.0287(11) Uani 1 1 d . . .
C33B C 0.2748(3) 0.2565(3) 0.1993(3) 0.0396(13) Uani 1 1 d . . .
H33B H 0.3184 0.2558 0.2268 0.048 Uiso 1 1 calc R . .
C34B C 0.2337(4) 0.3144(3) 0.1910(3) 0.0502(17) Uani 1 1 d . . .
H34B H 0.2488 0.3533 0.2134 0.060 Uiso 1 1 calc R . .
C35B C 0.1707(4) 0.3166(3) 0.1503(3) 0.0431(14) Uani 1 1 d . . .
H35B H 0.1437 0.3571 0.1440 0.052 Uiso 1 1 calc R . .
C36B C 0.1474(3) 0.2601(2) 0.1189(3) 0.0334(12) Uani 1 1 d . . .
H36B H 0.1031 0.2610 0.0922 0.040 Uiso 1 1 calc R . .
C37B C 0.2993(3) 0.1189(3) 0.2447(3) 0.0378(13) Uani 1 1 d . . .
H37D H 0.3212 0.1558 0.2691 0.045 Uiso 1 1 calc R . .
H37E H 0.3316 0.0795 0.2502 0.045 Uiso 1 1 calc R . .
H37F H 0.2472 0.1095 0.2602 0.045 Uiso 1 1 calc R . .
C38B C 0.3761(3) 0.1471(3) 0.1538(3) 0.0379(13) Uani 1 1 d . . .
H38D H 0.3984 0.1850 0.1765 0.045 Uiso 1 1 calc R . .
H38E H 0.3768 0.1557 0.1077 0.045 Uiso 1 1 calc R . .
H38F H 0.4063 0.1072 0.1631 0.045 Uiso 1 1 calc R . .
C41B C 0.0575(3) 0.1174(2) 0.1163(2) 0.0256(10) Uani 1 1 d . . .
C42B C 0.0409(3) 0.1138(2) 0.1824(2) 0.0263(11) Uani 1 1 d . . .
C43B C -0.0343(3) 0.1126(3) 0.2023(3) 0.0346(12) Uani 1 1 d . . .
H43B H -0.0450 0.1100 0.2468 0.042 Uiso 1 1 calc R . .
C44B C -0.0948(3) 0.1150(3) 0.1597(3) 0.0377(13) Uani 1 1 d . . .
H44B H -0.1465 0.1152 0.1747 0.045 Uiso 1 1 calc R . .
C45B C -0.0798(3) 0.1170(3) 0.0955(3) 0.0379(13) Uani 1 1 d . . .
H45B H -0.1211 0.1173 0.0658 0.046 Uiso 1 1 calc R . .
C46B C -0.0042(3) 0.1188(3) 0.0739(3) 0.0322(12) Uani 1 1 d . . .
H46B H 0.0056 0.1209 0.0292 0.039 Uiso 1 1 calc R . .
C47B C 0.1093(4) 0.0475(3) 0.2576(3) 0.0414(14) Uani 1 1 d . . .
H47D H 0.1134 0.0128 0.2249 0.050 Uiso 1 1 calc R . .
H47E H 0.0629 0.0401 0.2833 0.050 Uiso 1 1 calc R . .
H47F H 0.1548 0.0462 0.2853 0.050 Uiso 1 1 calc R . .
C48B C 0.0996(4) 0.1674(3) 0.2727(3) 0.0454(15) Uani 1 1 d . . .
H48D H 0.0972 0.2094 0.2492 0.054 Uiso 1 1 calc R . .
H48E H 0.1451 0.1671 0.3004 0.054 Uiso 1 1 calc R . .
H48F H 0.0531 0.1624 0.2988 0.054 Uiso 1 1 calc R . .

loop_
_atom_site_aniso_label
_atom_site_aniso_U_11
_atom_site_aniso_U_22
_atom_site_aniso_U_33
_atom_site_aniso_U_23
_atom_site_aniso_U_13
_atom_site_aniso_U_12
Rh1A 0.0309(2) 0.02318(18) 0.02408(19) -0.00281(16) -0.00464(17) 0.00459(15)
Rh2A 0.02617(19) 0.02968(19) 0.01873(18) 0.00255(15) -0.00358(16) -0.00206(17)
Cl1A 0.0487(9) 0.0372(7) 0.0514(9) -0.0145(7) -0.0102(7) 0.0170(7)
Cl2A 0.0279(7) 0.0526(9) 0.0395(8) 0.0060(6) -0.0085(6) -0.0037(6)
P1A 0.0244(6) 0.0212(6) 0.0173(6) -0.0005(4) -0.0031(5) 0.0005(5)
P2A 0.0272(6) 0.0260(6) 0.0173(6) 0.0022(5) -0.0016(5) -0.0005(5)
O1A 0.062(3) 0.032(2) 0.066(3) -0.001(2) -0.006(2) -0.017(2)
O2A 0.067(3) 0.035(2) 0.042(3) 0.0034(19) -0.010(2) -0.015(2)
N10A 0.025(2) 0.033(2) 0.018(2) -0.0030(17) -0.0021(16) 0.0031(18)
N20A 0.027(2) 0.033(2) 0.032(2) 0.0009(19) -0.0054(18) -0.0060(18)
N30A 0.029(2) 0.036(2) 0.023(2) 0.0044(17) -0.0022(17) 0.0038(19)
N40A 0.042(3) 0.039(3) 0.036(3) 0.007(2) 0.000(2) -0.007(2)
C1A 0.043(3) 0.022(2) 0.033(3) -0.007(2) -0.007(2) 0.002(2)
C2A 0.035(3) 0.038(3) 0.024(3) 0.001(2) -0.009(2) 0.000(2)
C3A 0.022(2) 0.025(2) 0.018(2) 0.0006(18) -0.0032(18) 0.0017(19)
C11A 0.025(2) 0.021(2) 0.020(2) -0.0010(18) -0.0036(19) 0.0014(18)
C12A 0.027(3) 0.032(2) 0.016(2) 0.002(2) -0.005(2) 0.003(2)
C13A 0.026(3) 0.042(3) 0.032(3) 0.002(2) 0.003(2) -0.002(2)
C14A 0.039(3) 0.033(3) 0.037(3) 0.005(3) -0.005(3) -0.008(2)
C15A 0.041(3) 0.024(2) 0.035(3) -0.004(2) -0.007(2) 0.000(2)
C16A 0.033(3) 0.027(3) 0.030(3) 0.002(2) -0.003(2) 0.001(2)
C17A 0.054(4) 0.046(3) 0.023(3) -0.002(2) 0.008(2) 0.007(3)
C18A 0.030(3) 0.038(3) 0.038(3) 0.006(2) -0.005(2) 0.005(2)
C21A 0.026(2) 0.022(2) 0.018(2) 0.0006(18) -0.0038(18) 0.002(2)
C22A 0.025(2) 0.023(2) 0.025(2) -0.0043(19) 0.001(2) 0.0012(19)
C23A 0.026(3) 0.031(3) 0.031(3) -0.004(2) -0.006(2) 0.000(2)
C24A 0.043(3) 0.038(3) 0.026(3) 0.000(2) -0.010(2) 0.006(3)
C25A 0.037(3) 0.035(3) 0.021(2) 0.002(2) 0.001(2) 0.001(2)
C26A 0.028(3) 0.030(3) 0.023(3) 0.001(2) -0.002(2) -0.001(2)
C27A 0.060(4) 0.036(3) 0.058(4) 0.006(3) -0.013(3) -0.018(3)
C28A 0.035(3) 0.067(4) 0.041(3) 0.008(3) 0.005(3) 0.008(3)
C31A 0.032(3) 0.030(3) 0.025(3) 0.005(2) 0.004(2) -0.005(2)
C32A 0.033(3) 0.032(3) 0.027(3) 0.007(2) 0.002(2) -0.001(2)
C33A 0.047(3) 0.028(3) 0.045(3) 0.010(3) 0.000(3) -0.002(3)
C34A 0.060(4) 0.033(3) 0.059(4) 0.012(3) 0.006(3) -0.017(3)
C35A 0.042(3) 0.045(4) 0.061(4) 0.008(3) -0.005(3) -0.018(3)
C36A 0.040(3) 0.035(3) 0.038(3) 0.005(2) -0.004(2) -0.003(2)
C37A 0.040(3) 0.038(3) 0.041(3) -0.004(3) 0.005(3) 0.007(2)
C38A 0.048(3) 0.041(3) 0.027(3) 0.010(2) -0.002(3) 0.005(3)
C41A 0.037(3) 0.027(2) 0.021(2) -0.0008(19) -0.003(2) 0.003(2)
C42A 0.036(3) 0.040(3) 0.027(3) -0.003(2) -0.004(2) 0.001(2)
C43A 0.043(3) 0.051(4) 0.028(3) -0.003(3) 0.010(3) 0.003(3)
C44A 0.062(4) 0.044(3) 0.044(4) -0.008(3) 0.010(3) 0.015(3)
C45A 0.078(5) 0.027(3) 0.037(3) 0.000(3) 0.001(3) 0.007(3)
C46A 0.048(3) 0.028(2) 0.022(2) 0.0008(19) 0.007(2) 0.003(2)
C47A 0.051(4) 0.048(3) 0.039(3) 0.010(3) 0.006(3) -0.002(3)
C48A 0.052(4) 0.059(4) 0.073(5) 0.013(4) 0.013(4) -0.013(4)
Rh1B 0.02526(19) 0.02590(18) 0.02160(18) 0.00097(15) -0.00153(16) -0.00255(16)
Rh2B 0.02506(19) 0.02341(17) 0.02375(18) 0.00238(15) 0.00211(16) 0.00224(15)
Cl1B 0.0338(7) 0.0464(8) 0.0449(8) 0.0060(7) -0.0088(6) -0.0131(6)
Cl2B 0.0350(7) 0.0398(7) 0.0485(8) 0.0162(6) 0.0034(7) 0.0101(6)
P1B 0.0238(6) 0.0215(6) 0.0176(6) -0.0005(5) -0.0007(5) 0.0014(5)
P2B 0.0222(6) 0.0214(5) 0.0200(6) -0.0005(5) 0.0007(5) 0.0006(5)
O1B 0.061(3) 0.029(2) 0.056(3) -0.0054(19) 0.005(2) 0.000(2)
O2B 0.069(3) 0.036(2) 0.054(3) -0.013(2) 0.011(2) -0.013(2)
N10B 0.032(2) 0.032(2) 0.018(2) 0.0047(17) 0.0012(17) 0.0025(18)
N20B 0.036(2) 0.034(2) 0.019(2) 0.0015(18) -0.0021(18) -0.001(2)
N30B 0.030(2) 0.034(2) 0.022(2) 0.0005(18) -0.0012(17) -0.0036(18)
N40B 0.034(2) 0.025(2) 0.020(2) -0.0042(16) 0.0043(17) -0.0043(18)
C1B 0.044(3) 0.028(3) 0.031(3) -0.005(2) 0.002(2) -0.008(2)
C2B 0.036(3) 0.030(3) 0.034(3) -0.002(2) 0.011(2) 0.007(2)
C3B 0.024(2) 0.028(2) 0.020(2) 0.0023(19) 0.0022(19) 0.002(2)
C11B 0.027(2) 0.024(2) 0.012(2) -0.0020(17) 0.0010(18) 0.003(2)
C12B 0.031(3) 0.027(2) 0.015(2) 0.0044(19) 0.002(2) 0.000(2)
C13B 0.041(3) 0.033(3) 0.037(3) 0.003(2) 0.008(3) 0.011(2)
C14B 0.059(4) 0.024(3) 0.037(3) -0.005(2) 0.011(3) 0.004(3)
C15B 0.053(4) 0.029(3) 0.034(3) -0.008(2) 0.002(3) -0.010(3)
C16B 0.031(3) 0.032(3) 0.026(3) -0.007(2) 0.003(2) -0.005(2)
C17B 0.033(3) 0.049(3) 0.029(3) 0.001(3) 0.009(2) 0.006(3)
C18B 0.039(3) 0.040(3) 0.026(3) 0.005(2) -0.006(2) 0.008(2)
C21B 0.031(3) 0.0171(19) 0.022(2) 0.0010(18) -0.006(2) 0.0014(19)
C22B 0.040(3) 0.020(2) 0.026(3) 0.002(2) -0.005(2) 0.000(2)
C23B 0.050(3) 0.040(3) 0.022(3) 0.005(2) -0.006(2) 0.000(3)
C24B 0.052(4) 0.038(3) 0.034(3) 0.007(3) -0.015(3) 0.001(3)
C25B 0.032(3) 0.032(3) 0.050(4) 0.007(3) -0.013(3) 0.005(2)
C26B 0.028(3) 0.027(2) 0.031(3) 0.005(2) -0.004(2) 0.000(2)
C27B 0.044(3) 0.049(3) 0.033(3) 0.012(3) 0.000(3) -0.008(3)
C28B 0.053(4) 0.057(4) 0.040(4) -0.015(3) 0.001(3) 0.007(3)
C31B 0.035(3) 0.023(2) 0.021(2) 0.0010(19) 0.003(2) -0.001(2)
C32B 0.034(3) 0.029(3) 0.023(2) -0.0023(19) 0.006(2) -0.007(2)
C33B 0.048(4) 0.036(3) 0.035(3) -0.006(2) -0.004(3) -0.006(3)
C34B 0.073(5) 0.032(3) 0.046(4) -0.010(3) 0.001(3) -0.016(3)
C35B 0.065(4) 0.032(3) 0.032(3) -0.003(2) 0.006(3) 0.009(3)
C36B 0.048(3) 0.026(2) 0.026(3) -0.001(2) 0.004(2) 0.004(2)
C37B 0.043(3) 0.045(3) 0.026(3) 0.004(2) -0.005(2) -0.003(3)
C38B 0.030(3) 0.046(3) 0.037(3) 0.000(3) -0.006(2) -0.004(3)
C41B 0.024(2) 0.021(2) 0.031(3) 0.003(2) 0.006(2) 0.0041(19)
C42B 0.032(3) 0.016(2) 0.030(3) 0.0020(19) 0.005(2) 0.002(2)
C43B 0.038(3) 0.035(3) 0.031(3) 0.003(2) 0.010(2) -0.002(2)
C44B 0.026(3) 0.042(3) 0.045(3) 0.009(3) 0.007(2) -0.002(2)
C45B 0.024(3) 0.042(3) 0.048(4) 0.010(3) -0.007(2) -0.003(2)
C46B 0.028(3) 0.039(3) 0.030(3) 0.007(2) -0.003(2) 0.000(2)
C47B 0.050(4) 0.039(3) 0.035(3) 0.010(3) -0.006(3) -0.011(3)
C48B 0.058(4) 0.041(3) 0.037(3) -0.009(3) 0.010(3) -0.012(3)

loop_
_atom_type_symbol
_atom_type_description
_atom_type_scat_dispersion_real
_atom_type_scat_dispersion_imag
_atom_type_scat_source
C C 0.0033 0.0016 'International Tables Vol C Tables 4.2.6.8 and 6.1.1.4'
H H 0.0000 0.0000 'International Tables Vol C Tables 4.2.6.8 and 6.1.1.4'
N N 0.0061 0.0033 'International Tables Vol C Tables 4.2.6.8 and 6.1.1.4'
O O 0.0106 0.0060 'International Tables Vol C Tables 4.2.6.8 and 6.1.1.4'
P P 0.1023 0.0942 'International Tables Vol C Tables 4.2.6.8 and 6.1.1.4'
Cl Cl 0.1484 0.1585 'International Tables Vol C Tables 4.2.6.8 and 6.1.1.4'
Rh Rh -1.1178 0.9187 'International Tables Vol C Tables 4.2.6.8 and 6.1.1.4'

loop_
_geom_angle_atom_site_label_1
_geom_angle_atom_site_label_2
_geom_angle_atom_site_label_3
_geom_angle
_geom_angle_site_symmetry_1
_geom_angle_site_symmetry_3
_geom_angle_publ_flag
C1A Rh1A N10A 178.6(2) . . ?
C1A Rh1A P1A 94.14(16) . . ?
N10A Rh1A P1A 85.14(11) . . ?
C1A Rh1A Cl1A 89.51(17) . . ?
N10A Rh1A Cl1A 91.28(11) . . ?
P1A Rh1A Cl1A 174.51(6) . . ?
C2A Rh2A P2A 93.75(17) . . ?
C2A Rh2A N30A 179.0(2) . . ?
P2A Rh2A N30A 85.97(11) . . ?
C2A Rh2A Cl2A 89.69(17) . . ?
P2A Rh2A Cl2A 175.62(5) . . ?
N30A Rh2A Cl2A 90.55(11) . . ?
C3A P1A C11A 105.1(2) . . ?
C3A P1A C21A 103.9(2) . . ?
C11A P1A C21A 102.2(2) . . ?
C3A P1A Rh1A 124.76(15) . . ?
C11A P1A Rh1A 103.48(15) . . ?
C21A P1A Rh1A 114.75(15) . . ?
C31A P2A C41A 110.7(2) . . ?
C31A P2A C3A 101.9(2) . . ?
C41A P2A C3A 97.0(2) . . ?
C31A P2A Rh2A 103.13(17) . . ?
C41A P2A Rh2A 120.46(17) . . ?
C3A P2A Rh2A 122.32(15) . . ?
C12A N10A C18A 109.5(4) . . ?
C12A N10A C17A 108.2(4) . . ?
C18A N10A C17A 107.8(4) . . ?
C12A N10A Rh1A 114.3(3) . . ?
C18A N10A Rh1A 109.4(3) . . ?
C17A N10A Rh1A 107.4(3) . . ?
C22A N20A C27A 111.8(4) . . ?
C22A N20A C28A 111.6(4) . . ?
C27A N20A C28A 110.1(5) . . ?
C32A N30A C38A 109.1(4) . . ?
C32A N30A C37A 110.5(4) . . ?
C38A N30A C37A 107.9(4) . . ?
C32A N30A Rh2A 113.0(3) . . ?
C38A N30A Rh2A 108.6(3) . . ?
C37A N30A Rh2A 107.6(3) . . ?
C42A N40A C47A 117.3(5) . . ?
C42A N40A C48A 116.2(5) . . ?
C47A N40A C48A 111.6(5) . . ?
O1A C1A Rh1A 177.4(5) . . ?
O2A C2A Rh2A 177.6(5) . . ?
P1A C3A P2A 118.0(2) . . ?
C12A C11A C16A 119.3(4) . . ?
C12A C11A P1A 116.9(3) . . ?
C16A C11A P1A 123.7(4) . . ?
C11A C12A C13A 120.2(5) . . ?
C11A C12A N10A 119.6(4) . . ?
C13A C12A N10A 120.3(4) . . ?
C14A C13A C12A 119.6(5) . . ?
C13A C14A C15A 120.5(5) . . ?
C16A C15A C14A 120.2(5) . . ?
C15A C16A C11A 120.3(5) . . ?
C26A C21A C22A 118.3(4) . . ?
C26A C21A P1A 117.4(3) . . ?
C22A C21A P1A 124.1(4) . . ?
C23A C22A C21A 118.8(4) . . ?
C23A C22A N20A 120.5(4) . . ?
C21A C22A N20A 120.7(4) . . ?
C24A C23A C22A 121.8(5) . . ?
C23A C24A C25A 119.7(5) . . ?
C24A C25A C26A 119.4(5) . . ?
C25A C26A C21A 122.0(5) . . ?
C32A C31A C36A 120.3(5) . . ?
C32A C31A P2A 116.8(4) . . ?
C36A C31A P2A 123.0(4) . . ?
C31A C32A C33A 118.6(5) . . ?
C31A C32A N30A 121.1(4) . . ?
C33A C32A N30A 120.3(5) . . ?
C34A C33A C32A 120.9(5) . . ?
C33A C34A C35A 120.7(5) . . ?
C36A C35A C34A 119.1(6) . . ?
C35A C36A C31A 120.3(5) . . ?
C46A C41A C42A 117.0(5) . . ?
C46A C41A P2A 114.7(4) . . ?
C42A C41A P2A 127.9(4) . . ?
C43A C42A N40A 120.4(5) . . ?
C43A C42A C41A 119.2(5) . . ?
N40A C42A C41A 120.4(5) . . ?
C44A C43A C42A 120.9(5) . . ?
C45A C44A C43A 120.6(5) . . ?
C44A C45A C46A 118.4(5) . . ?
C45A C46A C41A 123.2(5) . . ?
C1B Rh1B P1B 90.54(18) . . ?
C1B Rh1B N10B 174.9(2) . . ?
P1B Rh1B N10B 84.41(11) . . ?
C1B Rh1B Cl1B 92.54(18) . . ?
P1B Rh1B Cl1B 175.79(5) . . ?
N10B Rh1B Cl1B 92.53(11) . . ?
C2B Rh2B P2B 93.83(17) . . ?
C2B Rh2B N30B 177.76(19) . . ?
P2B Rh2B N30B 84.86(12) . . ?
C2B Rh2B Cl2B 89.75(17) . . ?
P2B Rh2B Cl2B 176.26(5) . . ?
N30B Rh2B Cl2B 91.53(12) . . ?
C11B P1B C3B 103.4(2) . . ?
C11B P1B C21B 104.2(2) . . ?
C3B P1B C21B 100.3(2) . . ?
C11B P1B Rh1B 104.17(16) . . ?
C3B P1B Rh1B 120.14(16) . . ?
C21B P1B Rh1B 122.28(15) . . ?
C31B P2B C3B 104.2(2) . . ?
C31B P2B C41B 102.9(2) . . ?
C3B P2B C41B 98.7(2) . . ?
C31B P2B Rh2B 103.95(17) . . ?
C3B P2B Rh2B 122.75(15) . . ?
C41B P2B Rh2B 121.76(16) . . ?
C12B N10B C17B 108.7(4) . . ?
C12B N10B C18B 110.0(4) . . ?
C17B N10B C18B 107.5(4) . . ?
C12B N10B Rh1B 113.8(3) . . ?
C17B N10B Rh1B 107.2(3) . . ?
C18B N10B Rh1B 109.5(3) . . ?
C22B N20B C28B 113.1(4) . . ?
C22B N20B C27B 110.5(4) . . ?
C28B N20B C27B 109.7(5) . . ?
C38B N30B C32B 109.6(4) . . ?
C38B N30B C37B 106.9(4) . . ?
C32B N30B C37B 109.6(4) . . ?
C38B N30B Rh2B 109.3(3) . . ?
C32B N30B Rh2B 113.9(3) . . ?
C37B N30B Rh2B 107.3(3) . . ?
C42B N40B C47B 110.7(4) . . ?
C42B N40B C48B 110.6(4) . . ?
C47B N40B C48B 113.1(4) . . ?
O1B C1B Rh1B 178.1(5) . . ?
O2B C2B Rh2B 177.8(5) . . ?
P2B C3B P1B 122.0(3) . . ?
C12B C11B C16B 120.4(4) . . ?
C12B C11B P1B 117.0(3) . . ?
C16B C11B P1B 122.5(4) . . ?
C11B C12B C13B 119.0(5) . . ?
C11B C12B N10B 120.2(4) . . ?
C13B C12B N10B 120.8(4) . . ?
C14B C13B C12B 119.5(5) . . ?
C15B C14B C13B 121.8(5) . . ?
C14B C15B C16B 119.6(5) . . ?
C15B C16B C11B 119.6(5) . . ?
C26B C21B C22B 118.9(4) . . ?
C26B C21B P1B 122.0(4) . . ?
C22B C21B P1B 118.8(4) . . ?
C23B C22B C21B 118.2(5) . . ?
C23B C22B N20B 122.6(5) . . ?
C21B C22B N20B 119.2(4) . . ?
C24B C23B C22B 122.2(5) . . ?
C23B C24B C25B 120.0(5) . . ?
C24B C25B C26B 119.6(5) . . ?
C25B C26B C21B 120.9(5) . . ?
C32B C31B C36B 120.0(5) . . ?
C32B C31B P2B 117.5(4) . . ?
C36B C31B P2B 122.3(4) . . ?
C31B C32B C33B 119.9(5) . . ?
C31B C32B N30B 119.6(4) . . ?
C33B C32B N30B 120.5(5) . . ?
C34B C33B C32B 119.8(6) . . ?
C33B C34B C35B 120.8(5) . . ?
C36B C35B C34B 119.9(6) . . ?
C35B C36B C31B 119.7(5) . . ?
C46B C41B C42B 117.9(5) . . ?
C46B C41B P2B 123.6(4) . . ?
C42B C41B P2B 118.4(4) . . ?
C43B C42B C41B 119.5(5) . . ?
C43B C42B N40B 122.3(5) . . ?
C41B C42B N40B 118.2(4) . . ?
C42B C43B C44B 122.0(5) . . ?
C45B C44B C43B 119.3(5) . . ?
C44B C45B C46B 120.1(5) . . ?
C45B C46B C41B 121.2(5) . . ?

loop_
_geom_bond_atom_site_label_1
_geom_bond_atom_site_label_2
_geom_bond_distance
_geom_bond_site_symmetry_2
_geom_bond_publ_flag
Rh1A C1A 1.825(6) . ?
Rh1A N10A 2.181(4) . ?
Rh1A P1A 2.1835(12) . ?
Rh1A Cl1A 2.3984(14) . ?
Rh2A C2A 1.816(6) . ?
Rh2A P2A 2.1899(13) . ?
Rh2A N30A 2.200(4) . ?
Rh2A Cl2A 2.3963(14) . ?
P1A C3A 1.816(5) . ?
P1A C11A 1.826(5) . ?
P1A C21A 1.839(5) . ?
P2A C31A 1.828(5) . ?
P2A C41A 1.852(5) . ?
P2A C3A 1.859(4) . ?
O1A C1A 1.130(6) . ?
O2A C2A 1.149(6) . ?
N10A C12A 1.476(6) . ?
N10A C18A 1.499(6) . ?
N10A C17A 1.512(6) . ?
N20A C22A 1.432(6) . ?
N20A C27A 1.463(7) . ?
N20A C28A 1.470(7) . ?
N30A C32A 1.464(7) . ?
N30A C38A 1.492(6) . ?
N30A C37A 1.498(7) . ?
N40A C42A 1.408(7) . ?
N40A C47A 1.430(8) . ?
N40A C48A 1.469(8) . ?
C11A C12A 1.379(7) . ?
C11A C16A 1.397(7) . ?
C12A C13A 1.404(7) . ?
C13A C14A 1.369(8) . ?
C14A C15A 1.384(8) . ?
C15A C16A 1.372(7) . ?
C21A C26A 1.395(7) . ?
C21A C22A 1.407(7) . ?
C22A C23A 1.405(7) . ?
C23A C24A 1.376(8) . ?
C24A C25A 1.381(8) . ?
C25A C26A 1.391(7) . ?
C31A C32A 1.390(7) . ?
C31A C36A 1.401(7) . ?
C32A C33A 1.406(7) . ?
C33A C34A 1.362(8) . ?
C34A C35A 1.399(9) . ?
C35A C36A 1.382(8) . ?
C41A C46A 1.395(7) . ?
C41A C42A 1.415(7) . ?
C42A C43A 1.390(8) . ?
C43A C44A 1.390(9) . ?
C44A C45A 1.365(9) . ?
C45A C46A 1.383(8) . ?
Rh1B C1B 1.801(6) . ?
Rh1B P1B 2.1911(13) . ?
Rh1B N10B 2.217(4) . ?
Rh1B Cl1B 2.4115(14) . ?
Rh2B C2B 1.817(6) . ?
Rh2B P2B 2.1943(13) . ?
Rh2B N30B 2.202(4) . ?
Rh2B Cl2B 2.4094(14) . ?
P1B C11B 1.812(5) . ?
P1B C3B 1.844(5) . ?
P1B C21B 1.850(5) . ?
P2B C31B 1.805(5) . ?
P2B C3B 1.834(5) . ?
P2B C41B 1.843(5) . ?
O1B C1B 1.149(6) . ?
O2B C2B 1.144(6) . ?
N10B C12B 1.458(6) . ?
N10B C17B 1.493(6) . ?
N10B C18B 1.495(6) . ?
N20B C22B 1.419(6) . ?
N20B C28B 1.463(7) . ?
N20B C27B 1.467(7) . ?
N30B C38B 1.473(6) . ?
N30B C32B 1.476(7) . ?
N30B C37B 1.502(7) . ?
N40B C42B 1.443(7) . ?
N40B C47B 1.452(7) . ?
N40B C48B 1.479(7) . ?
C11B C12B 1.381(7) . ?
C11B C16B 1.402(7) . ?
C12B C13B 1.401(7) . ?
C13B C14B 1.382(8) . ?
C14B C15B 1.355(8) . ?
C15B C16B 1.389(7) . ?
C21B C26B 1.398(7) . ?
C21B C22B 1.411(7) . ?
C22B C23B 1.400(7) . ?
C23B C24B 1.363(8) . ?
C24B C25B 1.381(9) . ?
C25B C26B 1.395(7) . ?
C31B C32B 1.383(7) . ?
C31B C36B 1.408(7) . ?
C32B C33B 1.391(7) . ?
C33B C34B 1.380(9) . ?
C34B C35B 1.387(9) . ?
C35B C36B 1.376(8) . ?
C41B C46B 1.392(7) . ?
C41B C42B 1.413(7) . ?
C42B C43B 1.370(7) . ?
C43B C44B 1.380(8) . ?
C44B C45B 1.367(8) . ?
C45B C46B 1.389(7) . ?

loop_
_geom_torsion_atom_site_label_1
_geom_torsion_atom_site_label_2
_geom_torsion_atom_site_label_3
_geom_torsion_atom_site_label_4
_geom_torsion
_geom_torsion_site_symmetry_1
_geom_torsion_site_symmetry_2
_geom_torsion_site_symmetry_3
_geom_torsion_site_symmetry_4
_geom_torsion_publ_flag
C1A Rh1A P1A C3A 52.8(2) . . . . ?
N10A Rh1A P1A C3A -126.1(2) . . . . ?
Cl1A Rh1A P1A C3A -175.6(5) . . . . ?
C1A Rh1A P1A C11A 172.4(2) . . . . ?
N10A Rh1A P1A C11A -6.50(18) . . . . ?
Cl1A Rh1A P1A C11A -56.0(6) . . . . ?
C1A Rh1A P1A C21A -77.2(2) . . . . ?
N10A Rh1A P1A C21A 104.0(2) . . . . ?
Cl1A Rh1A P1A C21A 54.5(6) . . . . ?
C2A Rh2A P2A C31A 179.4(2) . . . . ?
N30A Rh2A P2A C31A -1.6(2) . . . . ?
Cl2A Rh2A P2A C31A -39.1(7) . . . . ?
C2A Rh2A P2A C41A -56.7(2) . . . . ?
N30A Rh2A P2A C41A 122.3(2) . . . . ?
Cl2A Rh2A P2A C41A 84.9(7) . . . . ?
C2A Rh2A P2A C3A 65.9(2) . . . . ?
N30A Rh2A P2A C3A -115.1(2) . . . . ?
Cl2A Rh2A P2A C3A -152.6(7) . . . . ?
C1A Rh1A N10A C12A -52(9) . . . . ?
P1A Rh1A N10A C12A 6.5(3) . . . . ?
Cl1A Rh1A N10A C12A -177.7(3) . . . . ?
C1A Rh1A N10A C18A 72(9) . . . . ?
P1A Rh1A N10A C18A 129.7(3) . . . . ?
Cl1A Rh1A N10A C18A -54.5(3) . . . . ?
C1A Rh1A N10A C17A -172(9) . . . . ?
P1A Rh1A N10A C17A -113.6(3) . . . . ?
Cl1A Rh1A N10A C17A 62.2(3) . . . . ?
C2A Rh2A N30A C32A 76(11) . . . . ?
P2A Rh2A N30A C32A 2.1(3) . . . . ?
Cl2A Rh2A N30A C32A 179.4(3) . . . . ?
C2A Rh2A N30A C38A -45(11) . . . . ?
P2A Rh2A N30A C38A -119.1(3) . . . . ?
Cl2A Rh2A N30A C38A 58.2(3) . . . . ?
C2A Rh2A N30A C37A -161(11) . . . . ?
P2A Rh2A N30A C37A 124.4(3) . . . . ?
Cl2A Rh2A N30A C37A -58.3(3) . . . . ?
N10A Rh1A C1A O1A -94(14) . . . . ?
P1A Rh1A C1A O1A -152(11) . . . . ?
Cl1A Rh1A C1A O1A 32(11) . . . . ?
P2A Rh2A C2A O2A 177(100) . . . . ?
N30A Rh2A C2A O2A 103(16) . . . . ?
Cl2A Rh2A C2A O2A -1(12) . . . . ?
C11A P1A C3A P2A -79.2(3) . . . . ?
C21A P1A C3A P2A 173.8(3) . . . . ?
Rh1A P1A C3A P2A 39.6(3) . . . . ?
C31A P2A C3A P1A -89.6(3) . . . . ?
C41A P2A C3A P1A 157.4(3) . . . . ?
Rh2A P2A C3A P1A 24.5(3) . . . . ?
C3A P1A C11A C12A 139.3(4) . . . . ?
C21A P1A C11A C12A -112.4(4) . . . . ?
Rh1A P1A C11A C12A 7.0(4) . . . . ?
C3A P1A C11A C16A -44.4(5) . . . . ?
C21A P1A C11A C16A 63.9(5) . . . . ?
Rh1A P1A C11A C16A -176.6(4) . . . . ?
C16A C11A C12A C13A 0.5(7) . . . . ?
P1A C11A C12A C13A 177.0(4) . . . . ?
C16A C11A C12A N10A -179.0(4) . . . . ?
P1A C11A C12A N10A -2.5(6) . . . . ?
C18A N10A C12A C11A -126.9(5) . . . . ?
C17A N10A C12A C11A 115.9(5) . . . . ?
Rh1A N10A C12A C11A -3.7(5) . . . . ?
C18A N10A C12A C13A 53.6(6) . . . . ?
C17A N10A C12A C13A -63.6(6) . . . . ?
Rh1A N10A C12A C13A 176.8(4) . . . . ?
C11A C12A C13A C14A 0.2(8) . . . . ?
N10A C12A C13A C14A 179.7(5) . . . . ?
C12A C13A C14A C15A -0.6(9) . . . . ?
C13A C14A C15A C16A 0.4(9) . . . . ?
C14A C15A C16A C11A 0.4(8) . . . . ?
C12A C11A C16A C15A -0.8(7) . . . . ?
P1A C11A C16A C15A -177.1(4) . . . . ?
C3A P1A C21A C26A 137.6(4) . . . . ?
C11A P1A C21A C26A 28.4(4) . . . . ?
Rh1A P1A C21A C26A -82.8(4) . . . . ?
C3A P1A C21A C22A -47.6(4) . . . . ?
C11A P1A C21A C22A -156.8(4) . . . . ?
Rh1A P1A C21A C22A 92.0(4) . . . . ?
C26A C21A C22A C23A -1.4(7) . . . . ?
P1A C21A C22A C23A -176.1(4) . . . . ?
C26A C21A C22A N20A 178.0(4) . . . . ?
P1A C21A C22A N20A 3.2(6) . . . . ?
C27A N20A C22A C23A 59.9(6) . . . . ?
C28A N20A C22A C23A -63.9(6) . . . . ?
C27A N20A C22A C21A -119.5(5) . . . . ?
C28A N20A C22A C21A 116.8(5) . . . . ?
C21A C22A C23A C24A 0.7(7) . . . . ?
N20A C22A C23A C24A -178.7(5) . . . . ?
C22A C23A C24A C25A 1.2(8) . . . . ?
C23A C24A C25A C26A -2.4(8) . . . . ?
C24A C25A C26A C21A 1.6(8) . . . . ?
C22A C21A C26A C25A 0.2(7) . . . . ?
P1A C21A C26A C25A 175.3(4) . . . . ?
C41A P2A C31A C32A -128.9(4) . . . . ?
C3A P2A C31A C32A 128.8(4) . . . . ?
Rh2A P2A C31A C32A 1.2(4) . . . . ?
C41A P2A C31A C36A 52.1(5) . . . . ?
C3A P2A C31A C36A -50.2(5) . . . . ?
Rh2A P2A C31A C36A -177.8(4) . . . . ?
C36A C31A C32A C33A 0.9(8) . . . . ?
P2A C31A C32A C33A -178.1(4) . . . . ?
C36A C31A C32A N30A 179.4(5) . . . . ?
P2A C31A C32A N30A 0.4(6) . . . . ?
C38A N30A C32A C31A 119.0(5) . . . . ?
C37A N30A C32A C31A -122.6(5) . . . . ?
Rh2A N30A C32A C31A -1.9(6) . . . . ?
C38A N30A C32A C33A -62.5(6) . . . . ?
C37A N30A C32A C33A 55.9(6) . . . . ?
Rh2A N30A C32A C33A 176.6(4) . . . . ?
C31A C32A C33A C34A -1.4(9) . . . . ?
N30A C32A C33A C34A -180.0(5) . . . . ?
C32A C33A C34A C35A 1.3(10) . . . . ?
C33A C34A C35A C36A -0.7(10) . . . . ?
C34A C35A C36A C31A 0.1(10) . . . . ?
C32A C31A C36A C35A -0.3(8) . . . . ?
P2A C31A C36A C35A 178.7(5) . . . . ?
C31A P2A C41A C46A -162.8(4) . . . . ?
C3A P2A C41A C46A -57.2(4) . . . . ?
Rh2A P2A C41A C46A 77.0(4) . . . . ?
C31A P2A C41A C42A 9.7(5) . . . . ?
C3A P2A C41A C42A 115.3(5) . . . . ?
Rh2A P2A C41A C42A -110.5(5) . . . . ?
C47A N40A C42A C43A -117.7(6) . . . . ?
C48A N40A C42A C43A 18.0(8) . . . . ?
C47A N40A C42A C41A 62.8(7) . . . . ?
C48A N40A C42A C41A -161.5(5) . . . . ?
C46A C41A C42A C43A 9.0(8) . . . . ?
P2A C41A C42A C43A -163.4(4) . . . . ?
C46A C41A C42A N40A -171.5(5) . . . . ?
P2A C41A C42A N40A 16.2(7) . . . . ?
N40A C42A C43A C44A 174.0(6) . . . . ?
C41A C42A C43A C44A -6.5(9) . . . . ?
C42A C43A C44A C45A -0.4(10) . . . . ?
C43A C44A C45A C46A 4.4(10) . . . . ?
C44A C45A C46A C41A -1.6(9) . . . . ?
C42A C41A C46A C45A -5.1(8) . . . . ?
P2A C41A C46A C45A 168.2(5) . . . . ?
C1B Rh1B P1B C11B -178.0(2) . . . . ?
N10B Rh1B P1B C11B 1.35(18) . . . . ?
Cl1B Rh1B P1B C11B 44.8(7) . . . . ?
C1B Rh1B P1B C3B -63.0(3) . . . . ?
N10B Rh1B P1B C3B 116.3(2) . . . . ?
Cl1B Rh1B P1B C3B 159.8(7) . . . . ?
C1B Rh1B P1B C21B 64.6(2) . . . . ?
N10B Rh1B P1B C21B -116.0(2) . . . . ?
Cl1B Rh1B P1B C21B -72.6(7) . . . . ?
C2B Rh2B P2B C31B 179.7(2) . . . . ?
N30B Rh2B P2B C31B 1.5(2) . . . . ?
Cl2B Rh2B P2B C31B 17.0(8) . . . . ?
C2B Rh2B P2B C3B -63.0(3) . . . . ?
N30B Rh2B P2B C3B 118.9(2) . . . . ?
Cl2B Rh2B P2B C3B 134.4(8) . . . . ?
C2B Rh2B P2B C41B 64.6(3) . . . . ?
N30B Rh2B P2B C41B -113.6(2) . . . . ?
Cl2B Rh2B P2B C41B -98.0(8) . . . . ?
C1B Rh1B N10B C12B 2(2) . . . . ?
P1B Rh1B N10B C12B -4.6(3) . . . . ?
Cl1B Rh1B N10B C12B 178.3(3) . . . . ?
C1B Rh1B N10B C17B 123(2) . . . . ?
P1B Rh1B N10B C17B 115.6(3) . . . . ?
Cl1B Rh1B N10B C17B -61.5(3) . . . . ?
C1B Rh1B N10B C18B -121(2) . . . . ?
P1B Rh1B N10B C18B -128.1(3) . . . . ?
Cl1B Rh1B N10B C18B 54.8(3) . . . . ?
C2B Rh2B N30B C38B -176(37) . . . . ?
P2B Rh2B N30B C38B -121.9(3) . . . . ?
Cl2B Rh2B N30B C38B 59.1(3) . . . . ?
C2B Rh2B N30B C32B -53(5) . . . . ?
P2B Rh2B N30B C32B 1.0(3) . . . . ?
Cl2B Rh2B N30B C32B -178.0(3) . . . . ?
C2B Rh2B N30B C37B 69(5) . . . . ?
P2B Rh2B N30B C37B 122.5(3) . . . . ?
Cl2B Rh2B N30B C37B -56.4(3) . . . . ?
P1B Rh1B C1B O1B -27(17) . . . . ?
N10B Rh1B C1B O1B -34(19) . . . . ?
Cl1B Rh1B C1B O1B 150(17) . . . . ?
P2B Rh2B C2B O2B -144(13) . . . . ?
N30B Rh2B C2B O2B -91(14) . . . . ?
Cl2B Rh2B C2B O2B 34(13) . . . . ?
C31B P2B C3B P1B 82.6(3) . . . . ?
C41B P2B C3B P1B -171.7(3) . . . . ?
Rh2B P2B C3B P1B -34.7(4) . . . . ?
C11B P1B C3B P2B 79.4(3) . . . . ?
C21B P1B C3B P2B -173.1(3) . . . . ?
Rh1B P1B C3B P2B -36.0(4) . . . . ?
C3B P1B C11B C12B -124.2(4) . . . . ?
C21B P1B C11B C12B 131.3(4) . . . . ?
Rh1B P1B C11B C12B 2.1(4) . . . . ?
C3B P1B C11B C16B 52.5(4) . . . . ?
C21B P1B C11B C16B -52.0(4) . . . . ?
Rh1B P1B C11B C16B 178.8(4) . . . . ?
C16B C11B C12B C13B -1.1(7) . . . . ?
P1B C11B C12B C13B 175.7(4) . . . . ?
C16B C11B C12B N10B 176.8(4) . . . . ?
P1B C11B C12B N10B -6.5(6) . . . . ?
C17B N10B C12B C11B -111.8(5) . . . . ?
C18B N10B C12B C11B 130.8(4) . . . . ?
Rh1B N10B C12B C11B 7.5(5) . . . . ?
C17B N10B C12B C13B 66.0(6) . . . . ?
C18B N10B C12B C13B -51.4(6) . . . . ?
Rh1B N10B C12B C13B -174.6(4) . . . . ?
C11B C12B C13B C14B -0.8(7) . . . . ?
N10B C12B C13B C14B -178.7(4) . . . . ?
C12B C13B C14B C15B 3.0(8) . . . . ?
C13B C14B C15B C16B -3.1(9) . . . . ?
C14B C15B C16B C11B 1.1(8) . . . . ?
C12B C11B C16B C15B 1.0(7) . . . . ?
P1B C11B C16B C15B -175.6(4) . . . . ?
C11B P1B C21B C26B 116.3(4) . . . . ?
C3B P1B C21B C26B 9.5(4) . . . . ?
Rh1B P1B C21B C26B -126.4(3) . . . . ?
C11B P1B C21B C22B -58.3(4) . . . . ?
C3B P1B C21B C22B -165.0(4) . . . . ?
Rh1B P1B C21B C22B 59.1(4) . . . . ?
C26B C21B C22B C23B -6.4(7) . . . . ?
P1B C21B C22B C23B 168.3(4) . . . . ?
C26B C21B C22B N20B 173.5(4) . . . . ?
P1B C21B C22B N20B -11.8(6) . . . . ?
C28B N20B C22B C23B -36.5(7) . . . . ?
C27B N20B C22B C23B 86.9(6) . . . . ?
C28B N20B C22B C21B 143.6(5) . . . . ?
C27B N20B C22B C21B -93.0(5) . . . . ?
C21B C22B C23B C24B 4.7(8) . . . . ?
N20B C22B C23B C24B -175.2(5) . . . . ?
C22B C23B C24B C25B 0.0(9) . . . . ?
C23B C24B C25B C26B -3.0(9) . . . . ?
C24B C25B C26B C21B 1.1(8) . . . . ?
C22B C21B C26B C25B 3.6(7) . . . . ?
P1B C21B C26B C25B -170.9(4) . . . . ?
C3B P2B C31B C32B -134.0(4) . . . . ?
C41B P2B C31B C32B 123.5(4) . . . . ?
Rh2B P2B C31B C32B -4.4(4) . . . . ?
C3B P2B C31B C36B 52.1(5) . . . . ?
C41B P2B C31B C36B -50.5(5) . . . . ?
Rh2B P2B C31B C36B -178.3(4) . . . . ?
C36B C31B C32B C33B -1.4(8) . . . . ?
P2B C31B C32B C33B -175.5(4) . . . . ?
C36B C31B C32B N30B 179.9(5) . . . . ?
P2B C31B C32B N30B 5.9(6) . . . . ?
C38B N30B C32B C31B 118.5(5) . . . . ?
C37B N30B C32B C31B -124.5(5) . . . . ?
Rh2B N30B C32B C31B -4.3(6) . . . . ?
C38B N30B C32B C33B -60.2(6) . . . . ?
C37B N30B C32B C33B 56.8(6) . . . . ?
Rh2B N30B C32B C33B 177.1(4) . . . . ?
C31B C32B C33B C34B 0.8(8) . . . . ?
N30B C32B C33B C34B 179.5(5) . . . . ?
C32B C33B C34B C35B -1.0(9) . . . . ?
C33B C34B C35B C36B 1.7(9) . . . . ?
C34B C35B C36B C31B -2.3(9) . . . . ?
C32B C31B C36B C35B 2.1(8) . . . . ?
P2B C31B C36B C35B 175.9(4) . . . . ?
C31B P2B C41B C46B 115.2(4) . . . . ?
C3B P2B C41B C46B 8.4(5) . . . . ?
Rh2B P2B C41B C46B -129.2(4) . . . . ?
C31B P2B C41B C42B -62.0(4) . . . . ?
C3B P2B C41B C42B -168.8(4) . . . . ?
Rh2B P2B C41B C42B 53.6(4) . . . . ?
C46B C41B C42B C43B -0.7(7) . . . . ?
P2B C41B C42B C43B 176.7(4) . . . . ?
C46B C41B C42B N40B 179.5(4) . . . . ?
P2B C41B C42B N40B -3.1(6) . . . . ?
C47B N40B C42B C43B 68.7(6) . . . . ?
C48B N40B C42B C43B -57.4(6) . . . . ?
C47B N40B C42B C41B -111.4(5) . . . . ?
C48B N40B C42B C41B 122.4(5) . . . . ?
C41B C42B C43B C44B -0.3(8) . . . . ?
N40B C42B C43B C44B 179.5(5) . . . . ?
C42B C43B C44B C45B 1.7(9) . . . . ?
C43B C44B C45B C46B -2.0(9) . . . . ?
C44B C45B C46B C41B 1.0(9) . . . . ?
C42B C41B C46B C45B 0.3(8) . . . . ?
P2B C41B C46B C45B -176.9(4) . . . . ?
